data_1559554
loop_
_publ_author_name
'Svensson, Gunnar'

_publ_section_title
;
 High Resolution Electron Microscopy and X-Ray Powder Diffraction Studies
 of Sr2Nb5O9
;
_journal_name_full 'Acta Chemica Scandinavica'
_journal_page_first 222
_journal_page_last 227
_journal_paper_doi 10.3891/acta.chem.scand.44-0222
_journal_volume 44
_journal_year 1990
_chemical_formula_sum 'Nb5 O9 Sr2'
_chemical_formula_weight 783.766
_chemical_name_common
;
Sr2Nb5O9
;
_space_group_IT_number 123
_space_group_name_Hall '-P 4 2'
_space_group_name_H-M_alt 'P 4/m m m'
_symmetry_cell_setting tetragonal
_symmetry_Int_Tables_number 123
_symmetry_space_group_name_Hall '-P 4 2'
_symmetry_space_group_name_H-M 'P 4/m m m'
_cell_angle_alpha 90.
_cell_angle_beta 90.
_cell_angle_gamma 90.
_cell_formula_units_Z 1
_cell_length_a 4.1405(2)
_cell_length_b 4.1405(2)
_cell_length_c 12.040(2)
_cell_volume 206.41(4)
_diffrn_ambient_temperature 293
_diffrn_radiation_probe x-ray
_diffrn_radiation_type CuK\a
_diffrn_radiation_wavelength 1.54056
_exptl_absorpt_coefficient_mu 71.332
_exptl_crystal_density_diffrn 6.306
_exptl_crystal_F_000 353
_refine_ls_R_I_factor 0.180
_cod_data_source_file Acta-Chem-Scand-1990-44-222.cif
_cod_data_source_block 1
_cod_depositor_comments
;
Not Rietveld
No thermal parameters (fixed here at U = 0.02)
;
_cod_database_code 1559554

loop_
_space_group_symop_id
_space_group_symop_operation_xyz
1 x,y,z
2 -y,x,z
3 -x,-y,z
4 y,-x,z
5 x,-y,-z
6 y,x,-z
7 -x,y,-z
8 -y,-x,-z
9 -x,-y,-z
10 y,-x,-z
11 x,y,-z
12 -y,x,-z
13 -x,y,z
14 -y,-x,z
15 x,-y,z
16 y,x,z

loop_
_atom_site_label
_atom_site_type_symbol
_atom_site_thermal_displace_type
_atom_site_fract_x
_atom_site_fract_y
_atom_site_fract_z
_atom_site_occupancy
_atom_site_U_iso_or_equiv
_atom_site_calc_flag
_atom_site_refinement_flags
_atom_site_disorder_assembly
_atom_site_disorder_group
Nb1 Nb Uiso 0.00000 0.50000 0.50000 1.000 0.0200 . . . .
Nb2 Nb Uiso 0.50000 0.50000 0.32800 1.000 0.0200 . . . .
Nb3 Nb Uiso 0.50000 0.50000 0.00000 1.000 0.0200 . . . .
Sr Sr Uiso 0.00000 0.00000 0.16940 1.000 0.0200 . . . .
O1 O Uiso 0.50000 0.00000 0.00000 1.000 0.0200 . . . .
O2 O Uiso 0.50000 0.50000 0.16500 1.000 0.0200 . . . .
O3 O Uiso 0.50000 0.00000 0.32900 1.000 0.0200 . . . .
O4 O Uiso 0.00000 0.00000 0.50000 1.000 0.0200 . . . .

loop_
_atom_type_symbol
_atom_type_description
_atom_type_scat_dispersion_real
_atom_type_scat_dispersion_imag
_atom_type_scat_source
Nb Nb -0.1121 2.4826 ' International Tables Vol C Tables 4.2.6.8 and 6.1.1.4'
O O 0.0492 0.0322 ' International Tables Vol C Tables 4.2.6.8 and 6.1.1.4'
Sr Sr -0.3528 1.8200 ' International Tables Vol C Tables 4.2.6.8 and 6.1.1.4'

loop_
_geom_angle_atom_site_label_1
_geom_angle_atom_site_label_2
_geom_angle_atom_site_label_3
_geom_angle
_geom_angle_site_symmetry_1
_geom_angle_site_symmetry_2
_geom_angle_site_symmetry_3
_geom_angle_publ_flag
Nb2 Nb1 O4 90.00 . . . yes
Nb2 Nb1 Nb2 89.98 . . 1_455 yes
Nb2 Nb1 O4 90.00 . . 1_565 yes
Nb1 Nb1 Nb2 119.99 2_555 . . yes
Nb2 Nb1 O3 44.99 . . 2_555 yes
Nb1 Nb1 Nb2 119.99 2_565 . . yes
Nb1 Nb1 Nb2 60.01 2_655 . . yes
Nb1 Nb1 Nb2 60.01 2_665 . . yes
Nb2 Nb1 Nb2 180.00 . . 5_466 yes
Nb2 Nb1 Nb2 90.02 . . 5_566 yes
Nb2 Nb1 O4 90.00 1_455 . . yes
O4 Nb1 O4 180.00 . . 1_565 yes
Nb1 Nb1 O4 45.00 2_555 . . yes
O3 Nb1 O4 90.00 2_555 . . yes
Nb1 Nb1 O4 135.00 2_565 . . yes
Nb1 Nb1 O4 45.00 2_655 . . yes
Nb1 Nb1 O4 135.00 2_665 . . yes
Nb2 Nb1 O4 90.00 5_466 . . yes
Nb2 Nb1 O4 90.00 5_566 . . yes
Nb2 Nb1 O4 90.00 1_455 . 1_565 yes
Nb1 Nb1 Nb2 60.01 2_555 . 1_455 yes
Nb2 Nb1 O3 44.99 1_455 . 2_555 yes
Nb1 Nb1 Nb2 60.01 2_565 . 1_455 yes
Nb1 Nb1 Nb2 119.99 2_655 . 1_455 yes
Nb1 Nb1 Nb2 119.99 2_665 . 1_455 yes
Nb2 Nb1 Nb2 90.02 1_455 . 5_466 yes
Nb2 Nb1 Nb2 180.00 1_455 . 5_566 yes
Nb1 Nb1 O4 135.00 2_555 . 1_565 yes
O3 Nb1 O4 90.00 2_555 . 1_565 yes
Nb1 Nb1 O4 45.00 2_565 . 1_565 yes
Nb1 Nb1 O4 135.00 2_655 . 1_565 yes
Nb1 Nb1 O4 45.00 2_665 . 1_565 yes
Nb2 Nb1 O4 90.00 5_466 . 1_565 yes
Nb2 Nb1 O4 90.00 5_566 . 1_565 yes
Nb1 Nb1 O3 90.00 2_555 . 2_555 yes
Nb1 Nb1 Nb1 90.00 2_555 . 2_565 yes
Nb1 Nb1 Nb1 90.00 2_555 . 2_655 yes
Nb1 Nb1 Nb1 180.00 2_555 . 2_665 yes
Nb1 Nb1 Nb2 60.01 2_555 . 5_466 yes
Nb1 Nb1 Nb2 119.99 2_555 . 5_566 yes
Nb1 Nb1 O3 90.00 2_565 . 2_555 yes
Nb1 Nb1 O3 90.00 2_655 . 2_555 yes
Nb1 Nb1 O3 90.00 2_665 . 2_555 yes
Nb2 Nb1 O3 135.01 5_466 . 2_555 yes
Nb2 Nb1 O3 135.01 5_566 . 2_555 yes
Nb1 Nb1 Nb1 180.00 2_565 . 2_655 yes
Nb1 Nb1 Nb1 90.00 2_565 . 2_665 yes
Nb1 Nb1 Nb2 60.01 2_565 . 5_466 yes
Nb1 Nb1 Nb2 119.99 2_565 . 5_566 yes
Nb1 Nb1 Nb1 90.00 2_655 . 2_665 yes
Nb1 Nb1 Nb2 119.99 2_655 . 5_466 yes
Nb1 Nb1 Nb2 60.01 2_655 . 5_566 yes
Nb1 Nb1 Nb2 119.99 2_665 . 5_466 yes
Nb1 Nb1 Nb2 60.01 2_665 . 5_566 yes
Nb2 Nb1 Nb2 89.98 5_466 . 5_566 yes
Nb1 Nb2 O2 135.01 . . . yes
Nb1 Nb2 O3 89.76 . . . yes
Nb1 Nb2 O3 89.76 . . 1_565 yes
Nb1 Nb2 Nb1 89.98 . . 1_655 yes
Nb1 Nb2 O3 44.68 . . 2_555 yes
Nb1 Nb2 Nb1 59.99 . . 2_655 yes
Nb1 Nb2 O3 134.66 . . 2_655 yes
Nb1 Nb2 Nb1 59.99 . . 2_665 yes
O2 Nb2 O3 90.33 . . . yes
O2 Nb2 O3 90.33 . . 1_565 yes
Nb1 Nb2 O2 135.01 1_655 . . yes
O2 Nb2 O3 90.33 . . 2_555 yes
Nb1 Nb2 O2 135.01 2_655 . . yes
O2 Nb2 O3 90.33 . . 2_655 yes
Nb1 Nb2 O2 135.01 2_665 . . yes
O3 Nb2 O3 179.33 . . 1_565 yes
Nb1 Nb2 O3 89.76 1_655 . . yes
O3 Nb2 O3 90.00 . . 2_555 yes
Nb1 Nb2 O3 44.68 2_655 . . yes
O3 Nb2 O3 90.00 . . 2_655 yes
Nb1 Nb2 O3 134.66 2_665 . . yes
Nb1 Nb2 O3 89.76 1_655 . 1_565 yes
O3 Nb2 O3 90.00 1_565 . 2_555 yes
Nb1 Nb2 O3 134.66 2_655 . 1_565 yes
O3 Nb2 O3 90.00 1_565 . 2_655 yes
Nb1 Nb2 O3 44.68 2_665 . 1_565 yes
Nb1 Nb2 O3 134.66 1_655 . 2_555 yes
Nb1 Nb2 Nb1 59.99 1_655 . 2_655 yes
Nb1 Nb2 O3 44.68 1_655 . 2_655 yes
Nb1 Nb2 Nb1 59.99 1_655 . 2_665 yes
Nb1 Nb2 O3 89.76 2_655 . 2_555 yes
O3 Nb2 O3 179.33 2_555 . 2_655 yes
Nb1 Nb2 O3 89.76 2_665 . 2_555 yes
Nb1 Nb2 O3 89.76 2_655 . 2_655 yes
Nb1 Nb2 Nb1 89.98 2_655 . 2_665 yes
Nb1 Nb2 O3 89.76 2_665 . 2_655 yes
O1 Nb3 O2 90.00 . . . yes
O1 Nb3 O1 180.00 . . 1_565 yes
O1 Nb3 O1 90.00 . . 2_555 yes
O1 Nb3 O1 90.00 . . 2_655 yes
O1 Nb3 O2 90.00 . . 5_565 yes
O1 Nb3 O2 90.00 1_565 . . yes
O1 Nb3 O2 90.00 2_555 . . yes
O1 Nb3 O2 90.00 2_655 . . yes
O2 Nb3 O2 180.00 . . 5_565 yes
O1 Nb3 O1 90.00 1_565 . 2_555 yes
O1 Nb3 O1 90.00 1_565 . 2_655 yes
O1 Nb3 O2 90.00 1_565 . 5_565 yes
O1 Nb3 O1 180.00 2_555 . 2_655 yes
O1 Nb3 O2 90.00 2_555 . 5_565 yes
O1 Nb3 O2 90.00 2_655 . 5_565 yes
Nb3 O1 Nb3 180.00 . . 1_545 yes
Nb2 O2 Nb3 179.98 . . . yes
Nb2 O3 Nb2 179.33 . . 1_545 yes
Nb1 O3 Nb2 90.33 2_655 . . yes
Nb1 O3 Nb2 90.33 2_655 . 1_545 yes
Nb1 O4 Nb1 180.00 . . 1_545 yes
Nb1 O4 Nb1 90.00 . . 2_555 yes
Nb1 O4 Nb1 90.00 . . 2_655 yes
Nb1 O4 Nb1 90.00 1_545 . 2_555 yes
Nb1 O4 Nb1 90.00 1_545 . 2_655 yes
Nb1 O4 Nb1 180.00 2_555 . 2_655 yes

loop_
_geom_bond_atom_site_label_1
_geom_bond_atom_site_label_2
_geom_bond_distance
_geom_bond_site_symmetry_1
_geom_bond_site_symmetry_2
_geom_bond_publ_flag
Nb1 Nb2 2.9282(5) . . yes
Nb1 O4 2.0703(3) . . yes
Nb1 Nb2 2.9282(5) . 1_455 yes
Nb1 O4 2.0703(3) . 1_565 yes
Nb1 Nb1 2.9278(5) . 2_555 yes
Nb1 O3 2.0588(3) . 2_555 yes
Nb1 Nb1 2.9278(5) . 2_565 yes
Nb1 Nb1 2.9278(5) . 2_655 yes
Nb1 Nb1 2.9278(5) . 2_665 yes
Nb1 Nb2 2.9282(5) . 5_466 yes
Nb1 Nb2 2.9282(5) . 5_566 yes
Nb2 O2 1.9625(3) . . yes
Nb2 O3 2.0703(3) . . yes
Nb2 O3 2.0703(3) . 1_565 yes
Nb2 O3 2.0703(3) . 2_555 yes
Nb2 O3 2.0703(3) . 2_655 yes
Nb3 O1 2.0703(3) . . yes
Nb3 O2 1.9866(3) . . yes
Nb3 O1 2.0703(3) . 1_565 yes
Nb3 O1 2.0703(3) . 2_555 yes
Nb3 O1 2.0703(3) . 2_655 yes
Nb3 O2 1.9866(3) . 5_565 yes

loop_
_geom_torsion_atom_site_label_1
_geom_torsion_atom_site_label_2
_geom_torsion_atom_site_label_3
_geom_torsion_atom_site_label_4
_geom_torsion
_geom_torsion_site_symmetry_1
_geom_torsion_site_symmetry_2
_geom_torsion_site_symmetry_3
_geom_torsion_site_symmetry_4
_geom_torsion_publ_flag
O4 Nb1 Nb2 O2 90.00 . . . . no
O4 Nb1 Nb2 O3 -0.24 . . . . no
